data_4506674
loop_
_publ_author_name
'Cai, Song-Liang'
'Zheng, Sheng-Run'
'Wen, Zhen-Zhen'
'Fan, Jun'
'Wang, Ning'
'Zhang, Wei-Guang'

_publ_section_title
;
 Two Types of New Three-Dimensional d--f Heterometallic Coordination
 Polymers Based on 2-(Pyridin-3-yl)-1H-Imidazole-4,5-Dicarboxylate and
 Oxalate Ligands: Syntheses, Structures, Luminescence, and Magnetic
 Properties
;
_journal_issue 9
_journal_name_full 'Crystal Growth &amp; Design'
_journal_page_first 4441
_journal_paper_doi 10.1021/cg300613t
_journal_volume 12
_journal_year 2012
_chemical_formula_moiety 'C24 H18 Co N6 O20 Sm2, 4(H2 O)'
_chemical_formula_sum 'C24 H26 Co N6 O24 Sm2'
_chemical_formula_weight 1142.14
_chemical_name_systematic
; 
 ? 
;
_space_group_IT_number 2
_symmetry_cell_setting triclinic
_symmetry_space_group_name_Hall '-P 1'
_symmetry_space_group_name_H-M 'P -1'
_atom_sites_solution_hydrogens geom
_atom_sites_solution_primary direct
_atom_sites_solution_secondary difmap
_audit_creation_method SHELXL-97
_cell_angle_alpha 91.9710(10)
_cell_angle_beta 110.1040(10)
_cell_angle_gamma 102.5550(10)
_cell_formula_units_Z 2
_cell_length_a 10.5614(12)
_cell_length_b 12.7686(15)
_cell_length_c 14.1557(16)
_cell_measurement_reflns_used 3958
_cell_measurement_temperature 298(2)
_cell_measurement_theta_max 27.81
_cell_measurement_theta_min 2.34
_cell_volume 1737.3(3)
_computing_cell_refinement 'Bruker SAINT'
_computing_data_collection 'Bruker APEX2'
_computing_data_reduction 'Bruker SAINT'
_computing_molecular_graphics 'Bruker SHELXTL'
_computing_publication_material 'Bruker SHELXTL'
_computing_structure_refinement 'SHELXL-97 (Sheldrick, 2008)'
_computing_structure_solution 'SHELXS-97 (Sheldrick, 2008)'
_diffrn_ambient_temperature 298(2)
_diffrn_measured_fraction_theta_full 0.973
_diffrn_measured_fraction_theta_max 0.973
_diffrn_radiation_monochromator graphite
_diffrn_radiation_source 'fine-focus sealed tube'
_diffrn_radiation_type MoK\a
_diffrn_radiation_wavelength 0.71073
_diffrn_reflns_av_R_equivalents 0.0245
_diffrn_reflns_av_sigmaI/netI 0.0569
_diffrn_reflns_limit_h_max 12
_diffrn_reflns_limit_h_min -11
_diffrn_reflns_limit_k_max 15
_diffrn_reflns_limit_k_min -12
_diffrn_reflns_limit_l_max 16
_diffrn_reflns_limit_l_min -14
_diffrn_reflns_number 8871
_diffrn_reflns_theta_full 25.25
_diffrn_reflns_theta_max 25.25
_diffrn_reflns_theta_min 1.54
_exptl_absorpt_coefficient_mu 3.914
_exptl_absorpt_correction_T_max 0.5082
_exptl_absorpt_correction_T_min 0.4535
_exptl_absorpt_correction_type multi-scan
_exptl_absorpt_process_details 'SADABS (Sheldrick, 1996)'
_exptl_crystal_colour pink
_exptl_crystal_density_diffrn 2.183
_exptl_crystal_density_method 'not measured'
_exptl_crystal_description block
_exptl_crystal_F_000 1110
_exptl_crystal_size_max 0.24
_exptl_crystal_size_mid 0.22
_exptl_crystal_size_min 0.20
_refine_diff_density_max 2.395
_refine_diff_density_min -0.918
_refine_diff_density_rms 0.173
_refine_ls_extinction_method none
_refine_ls_goodness_of_fit_ref 1.049
_refine_ls_hydrogen_treatment constr
_refine_ls_matrix_type full
_refine_ls_number_parameters 515
_refine_ls_number_reflns 6133
_refine_ls_number_restraints 0
_refine_ls_restrained_S_all 1.049
_refine_ls_R_factor_all 0.0594
_refine_ls_R_factor_gt 0.0422
_refine_ls_shift/su_max 0.001
_refine_ls_shift/su_mean 0.000
_refine_ls_structure_factor_coef Fsqd
_refine_ls_weighting_details 'calc w=1/[\s^2^(Fo^2^)+(0.0325P)^2^+12.6788P] where P=(Fo^2^+2Fc^2^)/3'
_refine_ls_weighting_scheme calc
_refine_ls_wR_factor_gt 0.0917
_refine_ls_wR_factor_ref 0.1020
_reflns_number_gt 4760
_reflns_number_total 6133
_reflns_threshold_expression >2sigma(I)
_cod_data_source_file cg300613t_si_001.cif
_cod_data_source_block Sm-Co
_cod_depositor_comments
;
The following automatic conversions were performed:

'_symmetry_cell_setting' value 'Triclinic' changed to 'triclinic'
according to /home/saulius/struct/CIF-dictionaries/cif_core.dic
dictionary named 'cif_core.dic' version 2.4.2 from 2011-04-26.

Automatic conversion script
Id: cif_fix_values 1891 2012-01-12 08:04:46Z andrius 
;
_cod_original_sg_symbol_H-M P-1
_cod_database_code 4506674

loop_
_symmetry_equiv_pos_as_xyz
'x, y, z'
'-x, -y, -z'

loop_
_atom_site_label
_atom_site_type_symbol
_atom_site_fract_x
_atom_site_fract_y
_atom_site_fract_z
_atom_site_U_iso_or_equiv
_atom_site_adp_type
_atom_site_occupancy
_atom_site_symmetry_multiplicity
_atom_site_calc_flag
_atom_site_refinement_flags
Sm1 Sm 0.95889(4) 0.74777(3) 0.46747(3) 0.01623(12) Uani 1 1 d .
Sm2 Sm 0.59010(4) 0.75080(3) 0.52506(3) 0.01705(12) Uani 1 1 d .
Co1 Co 0.78536(12) 0.77453(10) 0.99689(8) 0.0267(3) Uani 1 1 d .
O2 O 0.8185(5) 0.7168(4) 0.5880(4) 0.0220(13) Uani 1 1 d .
O7 O 0.7255(6) 0.7734(4) 1.4038(4) 0.0219(12) Uani 1 1 d .
O8 O 0.5185(6) 0.8048(5) 1.3498(4) 0.0324(15) Uani 1 1 d .
O14 O 0.4443(6) 0.4165(4) 0.5800(4) 0.0245(13) Uani 1 1 d .
O16 O 1.0314(6) 1.0836(4) 0.6099(4) 0.0254(13) Uani 1 1 d .
O6 O 0.8770(6) 0.7010(5) 1.2884(4) 0.0251(13) Uani 1 1 d .
O15 O 1.0006(6) 0.9050(4) 0.5851(4) 0.0263(13) Uani 1 1 d .
O1 O 1.0267(6) 0.6858(5) 0.6425(4) 0.0258(13) Uani 1 1 d .
N5 N 0.5191(7) 0.8359(6) 1.1629(5) 0.0236(16) Uani 1 1 d .
H5 H 0.4536 0.8561 1.1756 0.028 Uiso 1 1 calc R
N2 N 1.0256(7) 0.6660(6) 0.8354(5) 0.0262(16) Uani 1 1 d .
H2 H 1.0837 0.6345 0.8236 0.031 Uiso 1 1 calc R
O13 O 0.5591(6) 0.5909(4) 0.6104(4) 0.0274(14) Uani 1 1 d .
C1 C 0.9210(9) 0.7011(6) 0.6581(6) 0.0203(18) Uani 1 1 d .
C3 C 0.8585(9) 0.7469(7) 0.8168(6) 0.0239(19) Uani 1 1 d .
O3 O 0.6814(6) 0.8149(5) 0.6984(4) 0.0277(14) Uani 1 1 d .
C14 C 0.6241(8) 0.7932(6) 1.3336(6) 0.0196(18) Uani 1 1 d .
C4 C 0.7413(8) 0.8023(6) 0.7884(6) 0.0202(17) Uani 1 1 d .
O4 O 0.7112(6) 0.8368(5) 0.8606(4) 0.0328(15) Uani 1 1 d .
C12 C 0.7028(9) 0.7777(7) 1.1765(6) 0.0232(18) Uani 1 1 d .
O5 O 0.8662(6) 0.7133(5) 1.1303(4) 0.0322(15) Uani 1 1 d .
C13 C 0.6251(8) 0.8021(7) 1.2311(6) 0.0227(18) Uani 1 1 d .
C23 C 0.5015(8) 0.5024(7) 0.5558(6) 0.0204(18) Uani 1 1 d .
C2 C 0.9256(9) 0.7047(7) 0.7639(6) 0.0221(18) Uani 1 1 d .
C11 C 0.8249(8) 0.7292(6) 1.2022(6) 0.0204(17) Uani 1 1 d .
C6 C 1.1069(9) 0.6554(7) 1.0209(6) 0.029(2) Uani 1 1 d .
C18 C 0.2356(8) 0.9350(6) 0.9094(5) 0.0175(17) Uani 1 1 d .
H18 H 0.1721 0.9709 0.9185 0.021 Uiso 1 1 calc R
C10 C 1.1363(10) 0.7138(8) 1.1142(6) 0.035(2) Uani 1 1 d .
H10 H 1.1017 0.7744 1.1168 0.042 Uiso 1 1 calc R
N3 N 1.2165(11) 0.6821(10) 1.2027(7) 0.069(3) Uani 1 1 d .
C15 C 0.5345(9) 0.8322(7) 1.0717(6) 0.0234(19) Uani 1 1 d .
N4 N 0.6449(7) 0.7973(6) 1.0773(5) 0.0235(16) Uani 1 1 d .
N1 N 0.9165(7) 0.7357(6) 0.9186(5) 0.0248(16) Uani 1 1 d .
C5 C 1.0167(9) 0.6862(7) 0.9264(6) 0.029(2) Uani 1 1 d .
C16 C 0.4287(9) 0.8570(7) 0.9809(6) 0.0261(19) Uani 1 1 d .
C8 C 1.2402(9) 0.5356(7) 1.1053(7) 0.031(2) Uani 1 1 d .
H8 H 1.2742 0.4746 1.1027 0.037 Uiso 1 1 calc R
N6 N 0.3226(11) 0.8520(9) 0.8002(7) 0.069(3) Uani 1 1 d .
C17 C 0.3315(10) 0.9107(8) 0.9884(7) 0.035(2) Uani 1 1 d .
H17 H 0.3336 0.9310 1.0527 0.042 Uiso 1 1 calc R
C19 C 0.2317(10) 0.9074(8) 0.8178(8) 0.043(3) Uani 1 1 d .
H19 H 0.1653 0.9257 0.7626 0.052 Uiso 1 1 calc R
C7 C 1.1635(10) 0.5688(8) 1.0204(7) 0.040(2) Uani 1 1 d .
H7 H 1.1481 0.5314 0.9584 0.048 Uiso 1 1 calc R
C20 C 0.4235(10) 0.8286(9) 0.8840(7) 0.040(2) Uani 1 1 d .
H20 H 0.4879 0.7937 0.8751 0.048 Uiso 1 1 calc R
C9 C 1.2662(12) 0.5917(9) 1.1926(8) 0.052(3) Uani 1 1 d .
H9 H 1.3213 0.5694 1.2512 0.062 Uiso 1 1 calc R
O10 O 0.1233(6) 0.6392(5) 0.4614(4) 0.0286(14) Uani 1 1 d .
O11 O 0.4200(6) 0.8505(5) 0.5361(5) 0.0349(15) Uani 1 1 d .
O12 O 0.2024(6) 0.8512(5) 0.5170(5) 0.0379(16) Uani 1 1 d .
C21 C 0.2492(8) 0.6853(7) 0.4763(6) 0.0208(18) Uani 1 1 d .
C22 C 0.2948(9) 0.8058(7) 0.5137(6) 0.0242(19) Uani 1 1 d .
O9 O 0.3375(6) 0.6432(5) 0.4646(5) 0.0325(15) Uani 1 1 d .
C24 C 1.0105(8) 0.9968(7) 0.5565(5) 0.0186(17) Uani 1 1 d .
O1W O 0.8310(6) 0.5543(4) 0.4374(4) 0.0301(14) Uani 1 1 d .
H1WA H 0.7520 0.5626 0.4342 0.036 Uiso 1 1 d R
H1WB H 0.8391 0.4942 0.4597 0.036 Uiso 1 1 d R
O2W O 0.6896(7) 0.9464(5) 0.5425(5) 0.0466(18) Uani 1 1 d .
H2WA H 0.7703 0.9398 0.5774 0.056 Uiso 1 1 d R
H2WB H 0.6992 0.9985 0.5077 0.056 Uiso 1 1 d R
O3W O 0.9185(6) 0.9330(5) 1.0568(4) 0.0357(15) Uani 1 1 d .
H3WA H 0.9430 0.9916 1.0383 0.043 Uiso 1 1 d R
H3WB H 0.9866 0.9214 1.1009 0.043 Uiso 1 1 d R
O4W O 0.6493(7) 0.6256(5) 0.9298(5) 0.0473(18) Uani 1 1 d .
H4WA H 0.6152 0.5848 0.9658 0.057 Uiso 1 1 d R
H4WB H 0.5862 0.6197 0.8718 0.057 Uiso 1 1 d R
O5W O 0.8381(9) 0.4727(7) 0.2309(6) 0.061(2) Uani 1 1 d .
H5WA H 0.8936 0.4493 0.2798 0.074 Uiso 1 1 d R
H5WB H 0.8860 0.5255 0.2133 0.20(11) Uiso 1 1 d R
O6W O 0.3889(8) -0.0251(6) 0.2411(6) 0.064(2) Uani 1 1 d .
H6WA H 0.3572 0.0159 0.1977 0.077 Uiso 1 1 d R
H6WB H 0.4165 0.0101 0.2996 0.077 Uiso 1 1 d R
O7W O 0.1076(9) 0.9372(7) 0.2562(6) 0.081(3) Uani 1 1 d .
H7WA H 0.1876 0.9402 0.2539 0.098 Uiso 1 1 d R
H7WB H 0.0724 0.9812 0.2177 0.098 Uiso 1 1 d R
O8W O 0.4221(12) 0.6157(10) 0.7466(9) 0.123(4) Uani 1 1 d .
H8WA H 0.4301 0.6018 0.6900 0.147 Uiso 1 1 d R
H8WB H 0.3833 0.6680 0.7418 0.147 Uiso 1 1 d R

loop_
_atom_site_aniso_label
_atom_site_aniso_U_11
_atom_site_aniso_U_22
_atom_site_aniso_U_33
_atom_site_aniso_U_23
_atom_site_aniso_U_13
_atom_site_aniso_U_12
Sm1 0.0166(2) 0.0188(2) 0.0139(2) 0.00208(16) 0.00576(17) 0.00488(17)
Sm2 0.0171(2) 0.0203(2) 0.0139(2) 0.00218(16) 0.00575(17) 0.00452(17)
Co1 0.0287(7) 0.0400(8) 0.0144(5) 0.0049(5) 0.0091(5) 0.0124(6)
O2 0.018(3) 0.036(3) 0.013(3) 0.004(2) 0.003(2) 0.013(3)
O7 0.021(3) 0.031(3) 0.013(3) 0.004(2) 0.005(2) 0.005(2)
O8 0.029(4) 0.059(4) 0.019(3) 0.014(3) 0.012(3) 0.024(3)
O14 0.032(3) 0.023(3) 0.021(3) 0.001(2) 0.016(3) 0.002(3)
O16 0.036(4) 0.018(3) 0.019(3) 0.001(2) 0.008(3) 0.003(3)
O6 0.035(4) 0.032(3) 0.012(3) 0.005(2) 0.008(3) 0.018(3)
O15 0.039(4) 0.021(3) 0.020(3) 0.005(2) 0.012(3) 0.007(3)
O1 0.031(4) 0.037(4) 0.017(3) 0.005(3) 0.011(3) 0.020(3)
N5 0.021(4) 0.040(4) 0.017(3) 0.007(3) 0.012(3) 0.014(3)
N2 0.025(4) 0.040(5) 0.022(4) 0.012(3) 0.012(3) 0.019(3)
O13 0.034(4) 0.022(3) 0.019(3) -0.001(2) 0.007(3) -0.004(3)
C1 0.023(5) 0.019(4) 0.020(4) 0.001(3) 0.010(4) 0.003(3)
C3 0.024(5) 0.034(5) 0.013(4) 0.003(4) 0.008(4) 0.003(4)
O3 0.036(4) 0.031(3) 0.015(3) 0.004(2) 0.004(3) 0.014(3)
C14 0.024(5) 0.023(4) 0.013(4) 0.008(3) 0.005(3) 0.011(4)
C4 0.019(4) 0.022(4) 0.017(4) 0.000(3) 0.007(3) 0.001(3)
O4 0.038(4) 0.048(4) 0.018(3) 0.003(3) 0.010(3) 0.023(3)
C12 0.029(5) 0.026(5) 0.015(4) 0.005(3) 0.007(4) 0.007(4)
O5 0.034(4) 0.055(4) 0.019(3) 0.009(3) 0.015(3) 0.025(3)
C13 0.021(5) 0.035(5) 0.015(4) 0.002(4) 0.008(4) 0.010(4)
C23 0.016(4) 0.028(5) 0.021(4) 0.007(4) 0.008(3) 0.011(4)
C2 0.024(5) 0.028(5) 0.015(4) 0.004(3) 0.006(4) 0.007(4)
C11 0.021(4) 0.021(4) 0.019(4) 0.001(3) 0.010(4) 0.002(3)
C6 0.023(5) 0.043(6) 0.019(4) 0.009(4) 0.004(4) 0.012(4)
C18 0.016(4) 0.016(4) 0.014(4) 0.000(3) -0.004(3) 0.005(3)
C10 0.032(5) 0.052(6) 0.024(5) 0.004(4) 0.010(4) 0.019(5)
N3 0.055(7) 0.104(9) 0.047(6) 0.028(6) 0.015(5) 0.017(6)
C15 0.027(5) 0.027(5) 0.018(4) 0.008(4) 0.012(4) 0.004(4)
N4 0.027(4) 0.036(4) 0.011(3) 0.006(3) 0.006(3) 0.014(3)
N1 0.023(4) 0.034(4) 0.017(4) 0.004(3) 0.005(3) 0.011(3)
C5 0.032(5) 0.038(5) 0.019(4) 0.011(4) 0.010(4) 0.012(4)
C16 0.024(5) 0.033(5) 0.018(4) 0.006(4) 0.006(4) 0.004(4)
C8 0.030(5) 0.027(5) 0.033(5) 0.012(4) 0.002(4) 0.013(4)
N6 0.057(7) 0.095(9) 0.038(6) 0.016(5) 0.001(5) 0.010(6)
C17 0.035(6) 0.046(6) 0.027(5) 0.011(4) 0.012(4) 0.012(5)
C19 0.027(6) 0.043(6) 0.047(6) 0.013(5) -0.003(5) 0.010(5)
C7 0.042(6) 0.047(6) 0.026(5) 0.003(4) 0.006(4) 0.009(5)
C20 0.038(6) 0.068(7) 0.023(5) 0.010(5) 0.015(4) 0.022(5)
C9 0.052(7) 0.053(7) 0.031(6) 0.018(5) -0.006(5) 0.005(6)
O10 0.021(3) 0.025(3) 0.042(4) 0.003(3) 0.014(3) 0.006(3)
O11 0.016(3) 0.025(3) 0.058(4) -0.003(3) 0.012(3) -0.002(3)
O12 0.022(4) 0.027(4) 0.064(5) 0.000(3) 0.016(3) 0.006(3)
C21 0.020(5) 0.026(5) 0.020(4) 0.008(3) 0.005(3) 0.013(4)
C22 0.024(5) 0.021(5) 0.029(5) 0.003(4) 0.012(4) 0.004(4)
O9 0.021(3) 0.031(4) 0.048(4) -0.003(3) 0.014(3) 0.010(3)
C24 0.011(4) 0.027(5) 0.017(4) 0.004(4) 0.004(3) 0.006(3)
O1W 0.029(4) 0.024(3) 0.040(4) 0.005(3) 0.017(3) 0.005(3)
O2W 0.056(5) 0.027(4) 0.055(5) -0.002(3) 0.031(4) -0.008(3)
O3W 0.034(4) 0.042(4) 0.030(3) 0.007(3) 0.012(3) 0.007(3)
O4W 0.043(4) 0.055(5) 0.034(4) -0.001(3) 0.012(3) -0.005(3)
O5W 0.088(6) 0.057(5) 0.060(5) 0.015(4) 0.038(5) 0.041(5)
O6W 0.079(6) 0.067(6) 0.064(5) 0.011(4) 0.031(5) 0.047(5)
O7W 0.057(6) 0.104(8) 0.076(6) 0.006(5) 0.032(5) -0.008(5)
O8W 0.107(10) 0.153(11) 0.123(10) -0.026(8) 0.063(8) 0.033(8)

loop_
_atom_type_symbol
_atom_type_description
_atom_type_scat_dispersion_real
_atom_type_scat_dispersion_imag
_atom_type_scat_source
C C 0.0033 0.0016 'International Tables Vol C Tables 4.2.6.8 and 6.1.1.4'
H H 0.0000 0.0000 'International Tables Vol C Tables 4.2.6.8 and 6.1.1.4'
N N 0.0061 0.0033 'International Tables Vol C Tables 4.2.6.8 and 6.1.1.4'
O O 0.0106 0.0060 'International Tables Vol C Tables 4.2.6.8 and 6.1.1.4'
Sm Sm -0.1638 3.4418 'International Tables Vol C Tables 4.2.6.8 and 6.1.1.4'
Co Co 0.3494 0.9721 'International Tables Vol C Tables 4.2.6.8 and 6.1.1.4'

loop_
_geom_angle_atom_site_label_1
_geom_angle_atom_site_label_2
_geom_angle_atom_site_label_3
_geom_angle
_geom_angle_site_symmetry_1
_geom_angle_site_symmetry_3
O6 Sm1 O7 74.33(18) 1_554 1_554
O6 Sm1 O15 137.68(18) 1_554 .
O7 Sm1 O15 83.09(19) 1_554 .
O6 Sm1 O16 72.58(18) 1_554 2_776
O7 Sm1 O16 72.60(19) 1_554 2_776
O15 Sm1 O16 66.62(17) . 2_776
O6 Sm1 O12 106.1(2) 1_554 1_655
O7 Sm1 O12 140.45(19) 1_554 1_655
O15 Sm1 O12 70.4(2) . 1_655
O16 Sm1 O12 70.1(2) 2_776 1_655
O6 Sm1 O10 81.49(19) 1_554 1_655
O7 Sm1 O10 148.82(19) 1_554 1_655
O15 Sm1 O10 128.0(2) . 1_655
O16 Sm1 O10 118.56(19) 2_776 1_655
O12 Sm1 O10 65.24(19) 1_655 1_655
O6 Sm1 O1W 74.83(19) 1_554 .
O7 Sm1 O1W 82.10(19) 1_554 .
O15 Sm1 O1W 137.24(18) . .
O16 Sm1 O1W 142.95(19) 2_776 .
O12 Sm1 O1W 137.03(19) 1_655 .
O10 Sm1 O1W 72.67(19) 1_655 .
O6 Sm1 O1 148.10(18) 1_554 .
O7 Sm1 O1 113.67(17) 1_554 .
O15 Sm1 O1 73.91(17) . .
O16 Sm1 O1 139.07(18) 2_776 .
O12 Sm1 O1 87.1(2) 1_655 .
O10 Sm1 O1 78.00(18) 1_655 .
O1W Sm1 O1 75.88(19) . .
O6 Sm1 O2 128.31(18) 1_554 .
O7 Sm1 O2 63.23(16) 1_554 .
O15 Sm1 O2 65.98(18) . .
O16 Sm1 O2 117.31(18) 2_776 .
O12 Sm1 O2 125.3(2) 1_655 .
O10 Sm1 O2 122.46(18) 1_655 .
O1W Sm1 O2 71.52(18) . .
O1 Sm1 O2 50.50(17) . .
O3 Sm2 O2 74.64(19) . .
O3 Sm2 O13 74.97(19) . .
O2 Sm2 O13 76.23(19) . .
O3 Sm2 O14 137.22(18) . 2_666
O2 Sm2 O14 78.24(19) . 2_666
O13 Sm2 O14 66.78(18) . 2_666
O3 Sm2 O2W 72.2(2) . .
O2 Sm2 O2W 91.4(2) . .
O13 Sm2 O2W 146.9(2) . .
O14 Sm2 O2W 141.22(19) 2_666 .
O3 Sm2 O11 79.0(2) . .
O2 Sm2 O11 151.37(19) . .
O13 Sm2 O11 107.6(2) . .
O14 Sm2 O11 129.9(2) 2_666 .
O2W Sm2 O11 69.8(2) . .
O3 Sm2 O8 144.7(2) . 1_554
O2 Sm2 O8 114.87(18) . 1_554
O13 Sm2 O8 139.4(2) . 1_554
O14 Sm2 O8 77.23(19) 2_666 1_554
O2W Sm2 O8 73.6(2) . 1_554
O11 Sm2 O8 81.2(2) . 1_554
O3 Sm2 O9 113.2(2) . .
O2 Sm2 O9 138.19(19) . .
O13 Sm2 O9 67.44(19) . .
O14 Sm2 O9 69.08(19) 2_666 .
O2W Sm2 O9 130.4(2) . .
O11 Sm2 O9 63.76(18) . .
O8 Sm2 O9 83.0(2) 1_554 .
O3 Sm2 O7 125.71(19) . 1_554
O2 Sm2 O7 63.86(16) . 1_554
O13 Sm2 O7 122.96(18) . 1_554
O14 Sm2 O7 66.49(17) 2_666 1_554
O2W Sm2 O7 75.33(19) . 1_554
O11 Sm2 O7 127.09(19) . 1_554
O8 Sm2 O7 51.01(17) 1_554 1_554
O9 Sm2 O7 120.99(18) . 1_554
O3 Sm2 C14 142.5(2) . 1_554
O2 Sm2 C14 89.61(19) . 1_554
O13 Sm2 C14 134.7(2) . 1_554
O14 Sm2 C14 68.3(2) 2_666 1_554
O2W Sm2 C14 74.4(2) . 1_554
O11 Sm2 C14 104.9(2) . 1_554
O8 Sm2 C14 25.33(19) 1_554 1_554
O9 Sm2 C14 101.3(2) . 1_554
O7 Sm2 C14 25.78(19) 1_554 1_554
O5 Co1 O4 177.6(2) . .
O5 Co1 O4W 91.5(3) . .
O4 Co1 O4W 89.2(3) . .
O5 Co1 O3W 92.4(3) . .
O4 Co1 O3W 86.9(2) . .
O4W Co1 O3W 176.0(3) . .
O5 Co1 N1 100.0(2) . .
O4 Co1 N1 77.8(2) . .
O4W Co1 N1 87.0(3) . .
O3W Co1 N1 92.8(3) . .
O5 Co1 N4 77.4(2) . .
O4 Co1 N4 105.0(2) . .
O4W Co1 N4 88.3(3) . .
O3W Co1 N4 92.1(2) . .
N1 Co1 N4 174.5(3) . .
C1 O2 Sm2 151.7(5) . .
C1 O2 Sm1 91.7(5) . .
Sm2 O2 Sm1 115.87(19) . .
C14 O7 Sm1 151.0(5) . 1_556
C14 O7 Sm2 92.1(5) . 1_556
Sm1 O7 Sm2 116.92(19) 1_556 1_556
C14 O8 Sm2 95.8(4) . 1_556
C23 O14 Sm2 117.0(5) . 2_666
C24 O16 Sm1 119.2(5) . 2_776
C11 O6 Sm1 147.1(5) . 1_556
C24 O15 Sm1 120.4(5) . .
C1 O1 Sm1 94.6(4) . .
C15 N5 C13 108.6(7) . .
C15 N5 H5 125.7 . .
C13 N5 H5 125.7 . .
C5 N2 C2 108.3(7) . .
C5 N2 H2 125.8 . .
C2 N2 H2 125.8 . .
C23 O13 Sm2 117.1(5) . .
O2 C1 O1 121.6(7) . .
O2 C1 C2 121.1(7) . .
O1 C1 C2 117.2(7) . .
C2 C3 N1 109.9(7) . .
C2 C3 C4 134.1(7) . .
N1 C3 C4 116.0(7) . .
C4 O3 Sm2 150.5(5) . .
O8 C14 O7 120.6(7) . .
O8 C14 C13 117.7(7) . .
O7 C14 C13 121.7(7) . .
O8 C14 Sm2 58.9(4) . 1_556
O7 C14 Sm2 62.1(4) . 1_556
C13 C14 Sm2 172.3(6) . 1_556
O3 C4 O4 123.2(8) . .
O3 C4 C3 120.7(7) . .
O4 C4 C3 116.1(7) . .
C4 O4 Co1 116.7(5) . .
C13 C12 N4 109.8(7) . .
C13 C12 C11 132.9(7) . .
N4 C12 C11 117.2(7) . .
C11 O5 Co1 119.6(5) . .
N5 C13 C12 104.9(7) . .
N5 C13 C14 117.9(7) . .
C12 C13 C14 137.0(7) . .
O13 C23 O14 127.2(7) . .
O13 C23 C23 117.0(9) . 2_666
O14 C23 C23 115.8(9) . 2_666
C3 C2 N2 105.1(7) . .
C3 C2 C1 135.3(7) . .
N2 C2 C1 119.3(7) . .
O6 C11 O5 123.1(7) . .
O6 C11 C12 121.3(7) . .
O5 C11 C12 115.5(7) . .
C7 C6 C10 117.9(8) . .
C7 C6 C5 121.4(8) . .
C10 C6 C5 120.7(8) . .
C19 C18 C17 118.8(8) . .
C19 C18 H18 120.6 . .
C17 C18 H18 120.6 . .
N3 C10 C6 120.4(9) . .
N3 C10 H10 119.8 . .
C6 C10 H10 119.8 . .
C10 N3 C9 116.5(10) . .
N4 C15 N5 110.7(7) . .
N4 C15 C16 128.4(7) . .
N5 C15 C16 120.8(7) . .
C15 N4 C12 106.0(7) . .
C15 N4 Co1 145.0(5) . .
C12 N4 Co1 108.5(5) . .
C5 N1 C3 105.8(7) . .
C5 N1 Co1 143.0(6) . .
C3 N1 Co1 109.4(5) . .
N1 C5 N2 110.8(7) . .
N1 C5 C6 125.5(8) . .
N2 C5 C6 123.7(8) . .
C17 C16 C20 116.6(8) . .
C17 C16 C15 121.9(7) . .
C20 C16 C15 121.5(8) . .
C9 C8 C7 118.2(9) . .
C9 C8 H8 120.9 . .
C7 C8 H8 120.9 . .
C20 N6 C19 117.4(9) . .
C18 C17 C16 123.9(8) . .
C18 C17 H17 118.0 . .
C16 C17 H17 118.0 . .
C18 C19 N6 122.8(9) . .
C18 C19 H19 118.6 . .
N6 C19 H19 118.6 . .
C8 C7 C6 122.9(9) . .
C8 C7 H7 118.6 . .
C6 C7 H7 118.6 . .
C16 C20 N6 120.4(9) . .
C16 C20 H20 119.8 . .
N6 C20 H20 119.8 . .
C8 C9 N3 124.2(9) . .
C8 C9 H9 117.9 . .
N3 C9 H9 117.9 . .
C21 O10 Sm1 120.2(5) . 1_455
C22 O11 Sm2 122.3(5) . .
C22 O12 Sm1 120.8(5) . 1_455
O9 C21 O10 127.1(8) . .
O9 C21 C22 116.9(7) . .
O10 C21 C22 116.1(7) . .
O11 C22 O12 125.9(8) . .
O11 C22 C21 117.0(7) . .
O12 C22 C21 117.1(7) . .
C21 O9 Sm2 119.6(5) . .
O15 C24 O16 126.2(7) . .
O15 C24 C24 116.8(9) . 2_776
O16 C24 C24 117.0(8) . 2_776
Sm1 O1W H1WA 98.7 . .
Sm1 O1W H1WB 140.9 . .
H1WA O1W H1WB 107.7 . .
Sm2 O2W H2WA 92.0 . .
Sm2 O2W H2WB 142.0 . .
H2WA O2W H2WB 107.7 . .
Co1 O3W H3WA 140.6 . .
Co1 O3W H3WB 103.8 . .
H3WA O3W H3WB 107.7 . .
Co1 O4W H4WA 119.2 . .
Co1 O4W H4WB 120.6 . .
H4WA O4W H4WB 107.7 . .
H5WA O5W H5WB 107.7 . .
H6WA O6W H6WB 107.7 . .
H7WA O7W H7WB 107.7 . .
H8WA O8W H8WB 107.7 . .

loop_
_geom_bond_atom_site_label_1
_geom_bond_atom_site_label_2
_geom_bond_distance
_geom_bond_site_symmetry_2
Sm1 O6 2.386(5) 1_554
Sm1 O7 2.417(5) 1_554
Sm1 O15 2.424(5) .
Sm1 O16 2.447(5) 2_776
Sm1 O12 2.464(6) 1_655
Sm1 O10 2.467(5) 1_655
Sm1 O1W 2.488(6) .
Sm1 O1 2.538(5) .
Sm1 O2 2.607(5) .
Sm2 O3 2.348(5) .
Sm2 O2 2.410(5) .
Sm2 O13 2.426(5) .
Sm2 O14 2.445(5) 2_666
Sm2 O2W 2.458(6) .
Sm2 O11 2.459(6) .
Sm2 O8 2.502(5) 1_554
Sm2 O9 2.549(6) .
Sm2 O7 2.572(5) 1_554
Sm2 C14 2.907(7) 1_554
Co1 O5 2.048(6) .
Co1 O4 2.075(6) .
Co1 O4W 2.082(7) .
Co1 O3W 2.148(6) .
Co1 N1 2.170(7) .
Co1 N4 2.215(7) .
O2 C1 1.252(9) .
O7 C14 1.265(9) .
O7 Sm1 2.417(5) 1_556
O7 Sm2 2.572(5) 1_556
O8 C14 1.250(9) .
O8 Sm2 2.502(5) 1_556
O14 C23 1.251(9) .
O14 Sm2 2.445(5) 2_666
O16 C24 1.253(9) .
O16 Sm1 2.447(5) 2_776
O6 C11 1.255(9) .
O6 Sm1 2.386(5) 1_556
O15 C24 1.248(9) .
O1 C1 1.263(9) .
N5 C15 1.355(10) .
N5 C13 1.366(10) .
N5 H5 0.8600 .
N2 C5 1.343(10) .
N2 C2 1.382(10) .
N2 H2 0.8600 .
O13 C23 1.250(9) .
C1 C2 1.481(10) .
C3 C2 1.362(11) .
C3 N1 1.385(10) .
C3 C4 1.500(11) .
O3 C4 1.246(9) .
C14 C13 1.463(10) .
C14 Sm2 2.907(7) 1_556
C4 O4 1.262(9) .
C12 C13 1.377(11) .
C12 N4 1.382(9) .
C12 C11 1.490(11) .
O5 C11 1.263(9) .
C23 C23 1.569(15) 2_666
C6 C7 1.367(13) .
C6 C10 1.395(12) .
C6 C5 1.475(11) .
C18 C19 1.316(13) .
C18 C17 1.324(11) .
C18 H18 0.9300 .
C10 N3 1.381(12) .
C10 H10 0.9300 .
N3 C9 1.389(15) .
C15 N4 1.315(10) .
C15 C16 1.482(11) .
N1 C5 1.321(11) .
C16 C17 1.382(12) .
C16 C20 1.386(12) .
C8 C9 1.318(14) .
C8 C7 1.341(12) .
C8 H8 0.9300 .
N6 C20 1.388(12) .
N6 C19 1.390(14) .
C17 H17 0.9300 .
C19 H19 0.9300 .
C7 H7 0.9300 .
C20 H20 0.9300 .
C9 H9 0.9300 .
O10 C21 1.272(10) .
O10 Sm1 2.467(5) 1_455
O11 C22 1.244(10) .
O12 C22 1.251(10) .
O12 Sm1 2.464(6) 1_455
C21 O9 1.226(9) .
C21 C22 1.525(11) .
C24 C24 1.544(14) 2_776
O1W H1WA 0.8501 .
O1W H1WB 0.8500 .
O2W H2WA 0.8500 .
O2W H2WB 0.8500 .
O3W H3WA 0.8200 .
O3W H3WB 0.8200 .
O4W H4WA 0.8502 .
O4W H4WB 0.8500 .
O5W H5WA 0.8500 .
O5W H5WB 0.8499 .
O6W H6WA 0.8500 .
O6W H6WB 0.8500 .
O7W H7WA 0.8500 .
O7W H7WB 0.8501 .
O8W H8WA 0.8501 .
O8W H8WB 0.8500 .

loop_
_geom_torsion_atom_site_label_1
_geom_torsion_atom_site_label_2
_geom_torsion_atom_site_label_3
_geom_torsion_atom_site_label_4
_geom_torsion
_geom_torsion_site_symmetry_1
_geom_torsion_site_symmetry_4
O3 Sm2 O2 C1 24.0(11) . .
O13 Sm2 O2 C1 -53.9(11) . .
O14 Sm2 O2 C1 -122.5(11) 2_666 .
O2W Sm2 O2 C1 95.1(11) . .
O11 Sm2 O2 C1 47.8(13) . .
O8 Sm2 O2 C1 167.7(11) 1_554 .
O9 Sm2 O2 C1 -83.8(11) . .
O7 Sm2 O2 C1 168.0(12) 1_554 .
C14 Sm2 O2 C1 169.5(11) 1_554 .
O3 Sm2 O2 Sm1 -141.5(3) . .
O13 Sm2 O2 Sm1 140.6(3) . .
O14 Sm2 O2 Sm1 71.9(2) 2_666 .
O2W Sm2 O2 Sm1 -70.4(3) . .
O11 Sm2 O2 Sm1 -117.7(4) . .
O8 Sm2 O2 Sm1 2.1(3) 1_554 .
O9 Sm2 O2 Sm1 110.6(3) . .
O7 Sm2 O2 Sm1 2.47(19) 1_554 .
C14 Sm2 O2 Sm1 4.0(3) 1_554 .
O6 Sm1 O2 C1 145.8(4) 1_554 .
O7 Sm1 O2 C1 -175.9(5) 1_554 .
O15 Sm1 O2 C1 -81.4(5) . .
O16 Sm1 O2 C1 -125.5(4) 2_776 .
O12 Sm1 O2 C1 -41.4(5) 1_655 .
O10 Sm1 O2 C1 39.6(5) 1_655 .
O1W Sm1 O2 C1 93.8(5) . .
O1 Sm1 O2 C1 7.1(4) . .
O6 Sm1 O2 Sm2 -41.0(3) 1_554 .
O7 Sm1 O2 Sm2 -2.6(2) 1_554 .
O15 Sm1 O2 Sm2 91.8(3) . .
O16 Sm1 O2 Sm2 47.8(3) 2_776 .
O12 Sm1 O2 Sm2 131.9(2) 1_655 .
O10 Sm1 O2 Sm2 -147.2(2) 1_655 .
O1W Sm1 O2 Sm2 -93.0(3) . .
O1 Sm1 O2 Sm2 -179.7(3) . .
O6 Sm1 O15 C24 -17.7(7) 1_554 .
O7 Sm1 O15 C24 -75.2(6) 1_554 .
O16 Sm1 O15 C24 -1.2(5) 2_776 .
O12 Sm1 O15 C24 75.0(6) 1_655 .
O10 Sm1 O15 C24 107.6(6) 1_655 .
O1W Sm1 O15 C24 -145.6(5) . .
O1 Sm1 O15 C24 167.7(6) . .
O2 Sm1 O15 C24 -138.9(6) . .
O6 Sm1 O1 C1 -108.4(5) 1_554 .
O7 Sm1 O1 C1 -9.9(5) 1_554 .
O15 Sm1 O1 C1 64.8(5) . .
O16 Sm1 O1 C1 80.5(5) 2_776 .
O12 Sm1 O1 C1 135.3(5) 1_655 .
O10 Sm1 O1 C1 -159.5(5) 1_655 .
O1W Sm1 O1 C1 -84.6(5) . .
O2 Sm1 O1 C1 -7.1(4) . .
O3 Sm2 O13 C23 179.0(6) . .
O2 Sm2 O13 C23 -103.5(6) . .
O14 Sm2 O13 C23 -20.5(5) 2_666 .
O2W Sm2 O13 C23 -174.1(5) . .
O11 Sm2 O13 C23 106.0(6) . .
O8 Sm2 O13 C23 8.8(7) 1_554 .
O9 Sm2 O13 C23 55.4(5) . .
O7 Sm2 O13 C23 -57.9(6) 1_554 .
C14 Sm2 O13 C23 -28.1(7) 1_554 .
Sm2 O2 C1 O1 180.0(7) . .
Sm1 O2 C1 O1 -13.0(8) . .
Sm2 O2 C1 C2 -2.8(16) . .
Sm1 O2 C1 C2 164.2(7) . .
Sm1 O1 C1 O2 13.4(8) . .
Sm1 O1 C1 C2 -163.9(6) . .
O2 Sm2 O3 C4 -47.9(11) . .
O13 Sm2 O3 C4 31.6(11) . .
O14 Sm2 O3 C4 4.7(13) 2_666 .
O2W Sm2 O3 C4 -144.4(12) . .
O11 Sm2 O3 C4 143.5(11) . .
O8 Sm2 O3 C4 -159.4(10) 1_554 .
O9 Sm2 O3 C4 88.4(11) . .
O7 Sm2 O3 C4 -88.4(11) 1_554 .
C14 Sm2 O3 C4 -116.2(11) 1_554 .
Sm2 O8 C14 O7 -7.3(8) 1_556 .
Sm2 O8 C14 C13 172.1(6) 1_556 .
Sm1 O7 C14 O8 -174.3(7) 1_556 .
Sm2 O7 C14 O8 7.1(8) 1_556 .
Sm1 O7 C14 C13 6.3(16) 1_556 .
Sm2 O7 C14 C13 -172.3(7) 1_556 .
Sm1 O7 C14 Sm2 178.6(11) 1_556 1_556
Sm2 O3 C4 O4 -143.2(9) . .
Sm2 O3 C4 C3 38.8(15) . .
C2 C3 C4 O3 2.1(15) . .
N1 C3 C4 O3 -179.1(7) . .
C2 C3 C4 O4 -176.0(9) . .
N1 C3 C4 O4 2.8(11) . .
O3 C4 O4 Co1 164.7(6) . .
C3 C4 O4 Co1 -17.2(9) . .
O4W Co1 O4 C4 -68.8(6) . .
O3W Co1 O4 C4 111.8(6) . .
N1 Co1 O4 C4 18.3(6) . .
N4 Co1 O4 C4 -156.8(6) . .
O4W Co1 O5 C11 -99.5(7) . .
O3W Co1 O5 C11 80.0(7) . .
N1 Co1 O5 C11 173.3(6) . .
N4 Co1 O5 C11 -11.6(6) . .
C15 N5 C13 C12 -0.4(10) . .
C15 N5 C13 C14 -176.2(7) . .
N4 C12 C13 N5 0.4(10) . .
C11 C12 C13 N5 -174.6(9) . .
N4 C12 C13 C14 174.9(10) . .
C11 C12 C13 C14 0.0(18) . .
O8 C14 C13 N5 8.0(12) . .
O7 C14 C13 N5 -172.6(7) . .
O8 C14 C13 C12 -166.0(10) . .
O7 C14 C13 C12 13.4(16) . .
Sm2 O13 C23 O14 -160.4(6) . .
Sm2 O13 C23 C23 19.0(11) . 2_666
Sm2 O14 C23 O13 -161.0(6) 2_666 .
Sm2 O14 C23 C23 19.7(10) 2_666 2_666
N1 C3 C2 N2 0.6(10) . .
C4 C3 C2 N2 179.4(9) . .
N1 C3 C2 C1 -173.4(9) . .
C4 C3 C2 C1 5.4(18) . .
C5 N2 C2 C3 -0.4(10) . .
C5 N2 C2 C1 174.8(7) . .
O2 C1 C2 C3 -19.6(15) . .
O1 C1 C2 C3 157.7(10) . .
O2 C1 C2 N2 167.1(7) . .
O1 C1 C2 N2 -15.6(11) . .
Sm1 O6 C11 O5 136.8(8) 1_556 .
Sm1 O6 C11 C12 -47.4(14) 1_556 .
Co1 O5 C11 O6 -174.6(6) . .
Co1 O5 C11 C12 9.3(10) . .
C13 C12 C11 O6 0.4(15) . .
N4 C12 C11 O6 -174.3(8) . .
C13 C12 C11 O5 176.5(9) . .
N4 C12 C11 O5 1.8(11) . .
C7 C6 C10 N3 -2.1(14) . .
C5 C6 C10 N3 177.6(9) . .
C6 C10 N3 C9 1.0(15) . .
C13 N5 C15 N4 0.3(10) . .
C13 N5 C15 C16 175.6(8) . .
N5 C15 N4 C12 0.0(10) . .
C16 C15 N4 C12 -174.9(8) . .
N5 C15 N4 Co1 -170.1(7) . .
C16 C15 N4 Co1 14.9(16) . .
C13 C12 N4 C15 -0.3(10) . .
C11 C12 N4 C15 175.6(7) . .
C13 C12 N4 Co1 173.8(6) . .
C11 C12 N4 Co1 -10.3(9) . .
O5 Co1 N4 C15 -179.0(11) . .
O4 Co1 N4 C15 1.7(11) . .
O4W Co1 N4 C15 -87.0(11) . .
O3W Co1 N4 C15 89.0(11) . .
O5 Co1 N4 C12 11.0(5) . .
O4 Co1 N4 C12 -168.3(5) . .
O4W Co1 N4 C12 103.0(6) . .
O3W Co1 N4 C12 -81.0(6) . .
C2 C3 N1 C5 -0.6(10) . .
C4 C3 N1 C5 -179.6(7) . .
C2 C3 N1 Co1 -169.2(6) . .
C4 C3 N1 Co1 11.7(9) . .
O5 Co1 N1 C5 4.1(11) . .
O4 Co1 N1 C5 -176.8(11) . .
O4W Co1 N1 C5 -87.0(11) . .
O3W Co1 N1 C5 97.0(10) . .
O5 Co1 N1 C3 165.7(5) . .
O4 Co1 N1 C3 -15.1(5) . .
O4W Co1 N1 C3 74.7(6) . .
O3W Co1 N1 C3 -101.3(6) . .
C3 N1 C5 N2 0.3(10) . .
Co1 N1 C5 N2 162.4(7) . .
C3 N1 C5 C6 -179.1(9) . .
Co1 N1 C5 C6 -17.0(17) . .
C2 N2 C5 N1 0.1(10) . .
C2 N2 C5 C6 179.4(8) . .
C7 C6 C5 N1 151.6(10) . .
C10 C6 C5 N1 -28.1(14) . .
C7 C6 C5 N2 -27.7(14) . .
C10 C6 C5 N2 152.6(9) . .
N4 C15 C16 C17 -168.5(9) . .
N5 C15 C16 C17 17.0(13) . .
N4 C15 C16 C20 10.6(14) . .
N5 C15 C16 C20 -163.9(9) . .
C19 C18 C17 C16 -0.4(15) . .
C20 C16 C17 C18 0.5(15) . .
C15 C16 C17 C18 179.7(8) . .
C17 C18 C19 N6 1.1(15) . .
C20 N6 C19 C18 -1.9(16) . .
C9 C8 C7 C6 -2.7(16) . .
C10 C6 C7 C8 3.0(15) . .
C5 C6 C7 C8 -176.7(9) . .
C17 C16 C20 N6 -1.4(15) . .
C15 C16 C20 N6 179.5(9) . .
C19 N6 C20 C16 2.0(16) . .
C7 C8 C9 N3 1.5(17) . .
C10 N3 C9 C8 -0.7(17) . .
O3 Sm2 O11 C22 -119.2(7) . .
O2 Sm2 O11 C22 -142.6(6) . .
O13 Sm2 O11 C22 -49.0(7) . .
O14 Sm2 O11 C22 25.1(8) 2_666 .
O2W Sm2 O11 C22 165.9(7) . .
O8 Sm2 O11 C22 90.2(7) 1_554 .
O9 Sm2 O11 C22 3.7(6) . .
O7 Sm2 O11 C22 114.0(6) 1_554 .
C14 Sm2 O11 C22 99.1(7) 1_554 .
Sm1 O10 C21 O9 -171.3(6) 1_455 .
Sm1 O10 C21 C22 9.4(9) 1_455 .
Sm2 O11 C22 O12 -179.6(7) . .
Sm2 O11 C22 C21 -1.4(10) . .
Sm1 O12 C22 O11 179.3(7) 1_455 .
Sm1 O12 C22 C21 1.1(10) 1_455 .
O9 C21 C22 O11 -4.7(11) . .
O10 C21 C22 O11 174.7(8) . .
O9 C21 C22 O12 173.7(8) . .
O10 C21 C22 O12 -7.0(11) . .
O10 C21 O9 Sm2 -171.1(6) . .
C22 C21 O9 Sm2 8.2(9) . .
O3 Sm2 O9 C21 57.4(6) . .
O2 Sm2 O9 C21 150.1(5) . .
O13 Sm2 O9 C21 118.4(6) . .
O14 Sm2 O9 C21 -168.9(6) 2_666 .
O2W Sm2 O9 C21 -28.5(7) . .
O11 Sm2 O9 C21 -6.4(6) . .
O8 Sm2 O9 C21 -90.0(6) 1_554 .
O7 Sm2 O9 C21 -125.6(6) 1_554 .
C14 Sm2 O9 C21 -107.6(6) 1_554 .
Sm1 O15 C24 O16 179.8(6) . .
Sm1 O15 C24 C24 2.1(11) . 2_776
Sm1 O16 C24 O15 -178.7(6) 2_776 .
Sm1 O16 C24 C24 -1.0(11) 2_776 2_776
